data_7026190
loop_
_publ_author_name
'Hashimoto, Hisako'
'Suzuki, Toshinori'
'Tobita, Hiromi'

_publ_section_title
;
 Synthesis of \h(2)-cyclooctene iridium and rhodium complexes supported by
 a novel P,N-chelate ligand and their reactivity toward hydrosilanes:
 facile Cl migration from metal to silicon via silylene complex
 intermediates and formation of a base-stabilised silylene complex.
;
_journal_issue 39
_journal_name_full 'Dalton transactions (Cambridge, England : 2003)'
_journal_page_first 9386
_journal_page_last 9400
_journal_paper_doi 10.1039/c0dt00264j
_journal_volume 39
_journal_year 2010
_chemical_formula_moiety 'C21 H34 N P'
_chemical_formula_sum 'C21 H34 N P'
_chemical_formula_weight 331.46
_chemical_name_systematic
;
?
;
_space_group_IT_number 14
_symmetry_cell_setting monoclinic
_symmetry_space_group_name_Hall '-P 2yn'
_symmetry_space_group_name_H-M 'P 1 21/n 1'
_atom_sites_solution_hydrogens geom
_atom_sites_solution_primary direct
_atom_sites_solution_secondary difmap
_audit_creation_method SHELXL-97
_cell_angle_alpha 90.00
_cell_angle_beta 91.1041(13)
_cell_angle_gamma 90.00
_cell_formula_units_Z 4
_cell_length_a 9.2587(4)
_cell_length_b 11.4129(4)
_cell_length_c 18.1566(8)
_cell_measurement_reflns_used 4309
_cell_measurement_temperature 150(2)
_cell_measurement_theta_max 27.46
_cell_measurement_theta_min 2.11
_cell_volume 1918.23(14)
_computing_cell_refinement PROCESS-AUTO
_computing_data_collection PROCESS-AUTO
_computing_data_reduction 'teXsan Ver. 1.11'
_computing_molecular_graphics ORTEP
_computing_structure_refinement 'SHELXL-97 (Sheldrick, 1997)'
_computing_structure_solution 'SHELXS-97 (Sheldrick, 1990)'
_diffrn_ambient_temperature 150(2)
_diffrn_detector_area_resol_mean 10.00
_diffrn_measured_fraction_theta_full 0.984
_diffrn_measured_fraction_theta_max 0.984
_diffrn_measurement_device_type 'Rigaku RAXIS-RAPID Imaging Plate'
_diffrn_measurement_method \w
_diffrn_radiation_monochromator graphite
_diffrn_radiation_source 'fine-focus sealed tube'
_diffrn_radiation_type MoK\a
_diffrn_radiation_wavelength 0.71069
_diffrn_reflns_av_R_equivalents 0.0619
_diffrn_reflns_av_sigmaI/netI 0.0462
_diffrn_reflns_limit_h_max 11
_diffrn_reflns_limit_h_min -11
_diffrn_reflns_limit_k_max 14
_diffrn_reflns_limit_k_min -13
_diffrn_reflns_limit_l_max 23
_diffrn_reflns_limit_l_min -23
_diffrn_reflns_number 15535
_diffrn_reflns_theta_full 27.46
_diffrn_reflns_theta_max 27.46
_diffrn_reflns_theta_min 2.11
_exptl_absorpt_coefficient_mu 0.144
_exptl_absorpt_correction_T_max 0.9815
_exptl_absorpt_correction_T_min 0.9731
_exptl_absorpt_correction_type integration
_exptl_absorpt_process_details 'NUMABS (Higashi, 1999)'
_exptl_crystal_colour colorless
_exptl_crystal_density_diffrn 1.148
_exptl_crystal_density_method 'not measured'
_exptl_crystal_description block
_exptl_crystal_F_000 728
_exptl_crystal_size_max 0.19
_exptl_crystal_size_mid 0.18
_exptl_crystal_size_min 0.13
_refine_diff_density_max 0.322
_refine_diff_density_min -0.362
_refine_diff_density_rms 0.091
_refine_ls_extinction_method none
_refine_ls_goodness_of_fit_ref 1.201
_refine_ls_hydrogen_treatment constr
_refine_ls_matrix_type full
_refine_ls_number_parameters 211
_refine_ls_number_reflns 4309
_refine_ls_number_restraints 0
_refine_ls_restrained_S_all 1.201
_refine_ls_R_factor_all 0.0864
_refine_ls_R_factor_gt 0.0716
_refine_ls_shift/su_max 0.000
_refine_ls_shift/su_mean 0.000
_refine_ls_structure_factor_coef Fsqd
_refine_ls_weighting_details 'calc w=1/[\s^2^(Fo^2^)+(0.0457P)^2^+2.5404P] where P=(Fo^2^+2Fc^2^)/3'
_refine_ls_weighting_scheme calc
_refine_ls_wR_factor_gt 0.1483
_refine_ls_wR_factor_ref 0.1566
_reflns_number_gt 3732
_reflns_number_total 4309
_reflns_threshold_expression >2sigma(I)
_cod_data_source_file c0dt00264j.txt
_cod_data_source_block the-PcyN-ligand
_cod_original_sg_symbol_H-M 'P 21/n'
_cod_database_code 7026190

loop_
_symmetry_equiv_pos_as_xyz
'x, y, z'
'-x+1/2, y+1/2, -z+1/2'
'-x, -y, -z'
'x-1/2, -y-1/2, z-1/2'

loop_
_atom_site_label
_atom_site_type_symbol
_atom_site_fract_x
_atom_site_fract_y
_atom_site_fract_z
_atom_site_U_iso_or_equiv
_atom_site_adp_type
_atom_site_occupancy
_atom_site_symmetry_multiplicity
_atom_site_calc_flag
_atom_site_refinement_flags
P1 P 0.18920(7) 0.14184(5) 0.18515(3) 0.01604(17) Uani 1 1 d .
N1 N -0.0336(2) 0.1495(2) 0.30436(12) 0.0215(5) Uani 1 1 d .
C1 C 0.2114(3) 0.0798(2) 0.27930(13) 0.0177(5) Uani 1 1 d .
C2 C 0.0981(3) 0.0941(2) 0.32910(13) 0.0181(5) Uani 1 1 d .
C3 C 0.1149(3) 0.0523(2) 0.40089(13) 0.0222(5) Uani 1 1 d .
H1 H 0.0384 0.0620 0.4345 0.027 Uiso 1 1 calc R
C4 C 0.2408(3) -0.0031(2) 0.42441(14) 0.0224(6) Uani 1 1 d .
H2 H 0.2491 -0.0313 0.4735 0.027 Uiso 1 1 calc R
C5 C 0.3548(3) -0.0177(2) 0.37686(13) 0.0198(5) Uani 1 1 d .
C6 C 0.3377(3) 0.0247(2) 0.30495(13) 0.0181(5) Uani 1 1 d .
H3 H 0.4153 0.0156 0.2720 0.022 Uiso 1 1 calc R
C7 C 0.4936(3) -0.0774(3) 0.40076(15) 0.0277(6) Uani 1 1 d .
H4 H 0.4902 -0.0958 0.4534 0.042 Uiso 1 1 calc R
H5 H 0.5754 -0.0253 0.3917 0.042 Uiso 1 1 calc R
H6 H 0.5052 -0.1500 0.3727 0.042 Uiso 1 1 calc R
C8 C 0.1036(3) 0.0208(2) 0.13074(13) 0.0179(5) Uani 1 1 d .
H7 H 0.0981 0.0500 0.0788 0.021 Uiso 1 1 calc R
C9 C 0.1846(3) -0.0959(2) 0.12712(14) 0.0219(5) Uani 1 1 d .
H8 H 0.1888 -0.1319 0.1767 0.026 Uiso 1 1 calc R
H9 H 0.2848 -0.0818 0.1113 0.026 Uiso 1 1 calc R
C10 C 0.1091(3) -0.1803(2) 0.07279(15) 0.0261(6) Uani 1 1 d .
H10 H 0.1154 -0.1483 0.0223 0.031 Uiso 1 1 calc R
H11 H 0.1597 -0.2567 0.0739 0.031 Uiso 1 1 calc R
C11 C -0.0488(3) -0.1989(3) 0.09121(15) 0.0293(6) Uani 1 1 d .
H12 H -0.0548 -0.2426 0.1381 0.035 Uiso 1 1 calc R
H13 H -0.0957 -0.2468 0.0521 0.035 Uiso 1 1 calc R
C12 C -0.1294(3) -0.0831(3) 0.09822(15) 0.0284(6) Uani 1 1 d .
H14 H -0.2287 -0.0986 0.1150 0.034 Uiso 1 1 calc R
H15 H -0.1366 -0.0451 0.0493 0.034 Uiso 1 1 calc R
C13 C -0.0533(3) -0.0001(3) 0.15267(14) 0.0248(6) Uani 1 1 d .
H16 H -0.0552 -0.0342 0.2028 0.030 Uiso 1 1 calc R
H17 H -0.1054 0.0756 0.1536 0.030 Uiso 1 1 calc R
C14 C 0.3774(3) 0.1408(2) 0.15139(12) 0.0182(5) Uani 1 1 d .
H18 H 0.4226 0.0631 0.1628 0.022 Uiso 1 1 calc R
C15 C 0.4634(3) 0.2377(2) 0.19171(13) 0.0200(5) Uani 1 1 d .
H19 H 0.4153 0.3141 0.1830 0.024 Uiso 1 1 calc R
H20 H 0.4637 0.2221 0.2454 0.024 Uiso 1 1 calc R
C16 C 0.6190(3) 0.2444(3) 0.16553(15) 0.0261(6) Uani 1 1 d .
H21 H 0.6697 0.3094 0.1912 0.031 Uiso 1 1 calc R
H22 H 0.6698 0.1706 0.1781 0.031 Uiso 1 1 calc R
C17 C 0.6232(3) 0.2641(3) 0.08256(15) 0.0296(6) Uani 1 1 d .
H23 H 0.7247 0.2627 0.0664 0.035 Uiso 1 1 calc R
H24 H 0.5824 0.3421 0.0705 0.035 Uiso 1 1 calc R
C18 C 0.5369(3) 0.1694(3) 0.04141(14) 0.0264(6) Uani 1 1 d .
H25 H 0.5361 0.1868 -0.0120 0.032 Uiso 1 1 calc R
H26 H 0.5845 0.0926 0.0490 0.032 Uiso 1 1 calc R
C19 C 0.3814(3) 0.1624(2) 0.06797(13) 0.0211(5) Uani 1 1 d .
H27 H 0.3302 0.0981 0.0419 0.025 Uiso 1 1 calc R
H28 H 0.3307 0.2366 0.0561 0.025 Uiso 1 1 calc R
C20 C -0.1641(3) 0.1076(3) 0.33851(17) 0.0331(7) Uani 1 1 d .
H29 H -0.1640 0.0218 0.3390 0.050 Uiso 1 1 calc R
H30 H -0.2486 0.1358 0.3104 0.050 Uiso 1 1 calc R
H31 H -0.1678 0.1370 0.3891 0.050 Uiso 1 1 calc R
C21 C -0.0270(3) 0.2775(2) 0.30547(15) 0.0247(6) Uani 1 1 d .
H32 H -0.0227 0.3050 0.3566 0.037 Uiso 1 1 calc R
H33 H -0.1133 0.3096 0.2807 0.037 Uiso 1 1 calc R
H34 H 0.0594 0.3038 0.2798 0.037 Uiso 1 1 calc R

loop_
_atom_site_aniso_label
_atom_site_aniso_U_11
_atom_site_aniso_U_22
_atom_site_aniso_U_33
_atom_site_aniso_U_23
_atom_site_aniso_U_13
_atom_site_aniso_U_12
P1 0.0157(3) 0.0186(3) 0.0139(3) 0.0002(2) 0.0015(2) 0.0020(2)
N1 0.0165(11) 0.0257(11) 0.0223(11) -0.0015(9) 0.0027(8) 0.0015(9)
C1 0.0217(13) 0.0176(12) 0.0140(11) -0.0005(9) 0.0007(9) -0.0005(10)
C2 0.0167(13) 0.0201(12) 0.0176(12) -0.0022(9) -0.0002(9) -0.0014(9)
C3 0.0244(14) 0.0266(14) 0.0157(12) -0.0018(10) 0.0041(10) -0.0043(11)
C4 0.0265(15) 0.0247(13) 0.0159(12) 0.0016(10) -0.0019(10) -0.0046(11)
C5 0.0212(14) 0.0171(12) 0.0209(12) -0.0007(9) -0.0032(10) -0.0029(10)
C6 0.0154(13) 0.0202(12) 0.0188(12) -0.0023(9) 0.0019(9) 0.0021(9)
C7 0.0264(16) 0.0320(15) 0.0245(13) 0.0047(11) -0.0070(11) 0.0008(12)
C8 0.0165(13) 0.0217(12) 0.0154(11) 0.0002(9) -0.0012(9) -0.0021(10)
C9 0.0200(14) 0.0210(13) 0.0247(13) 0.0013(10) -0.0013(10) -0.0005(10)
C10 0.0306(16) 0.0202(13) 0.0276(14) -0.0021(10) 0.0010(11) -0.0016(11)
C11 0.0360(17) 0.0310(15) 0.0207(13) 0.0008(11) -0.0038(11) -0.0147(12)
C12 0.0185(14) 0.0445(17) 0.0220(13) -0.0016(12) -0.0011(10) -0.0072(12)
C13 0.0173(14) 0.0367(16) 0.0204(13) -0.0026(11) 0.0003(10) -0.0026(11)
C14 0.0178(13) 0.0228(12) 0.0139(11) -0.0019(9) 0.0013(9) 0.0008(10)
C15 0.0199(13) 0.0249(13) 0.0153(11) -0.0031(9) 0.0002(9) -0.0036(10)
C16 0.0208(14) 0.0339(15) 0.0236(13) -0.0019(11) -0.0002(10) -0.0035(11)
C17 0.0240(15) 0.0403(17) 0.0248(14) -0.0019(12) 0.0090(11) -0.0063(12)
C18 0.0235(15) 0.0391(16) 0.0169(12) -0.0041(11) 0.0076(10) -0.0037(12)
C19 0.0215(14) 0.0282(14) 0.0136(11) -0.0011(9) 0.0009(9) -0.0005(10)
C20 0.0220(15) 0.0446(18) 0.0328(15) 0.0051(13) 0.0072(12) 0.0020(13)
C21 0.0210(14) 0.0274(14) 0.0257(14) -0.0063(11) -0.0028(10) 0.0073(11)

loop_
_atom_type_symbol
_atom_type_description
_atom_type_scat_dispersion_real
_atom_type_scat_dispersion_imag
_atom_type_scat_source
C C 0.0033 0.0016 'International Tables Vol C Tables 4.2.6.8 and 6.1.1.4'
H H 0.0000 0.0000 'International Tables Vol C Tables 4.2.6.8 and 6.1.1.4'
N N 0.0061 0.0033 'International Tables Vol C Tables 4.2.6.8 and 6.1.1.4'
P P 0.1023 0.0942 'International Tables Vol C Tables 4.2.6.8 and 6.1.1.4'

loop_
_geom_angle_atom_site_label_1
_geom_angle_atom_site_label_2
_geom_angle_atom_site_label_3
_geom_angle
C1 P1 C14 102.31(11)
C1 P1 C8 104.07(11)
C14 P1 C8 102.23(11)
C2 N1 C20 115.5(2)
C2 N1 C21 113.6(2)
C20 N1 C21 111.0(2)
C6 C1 C2 117.8(2)
C6 C1 P1 123.66(19)
C2 C1 P1 118.45(18)
C3 C2 C1 119.3(2)
C3 C2 N1 121.4(2)
C1 C2 N1 119.2(2)
C4 C3 C2 121.5(2)
C4 C3 H1 119.3
C2 C3 H1 119.3
C3 C4 C5 120.6(2)
C3 C4 H2 119.7
C5 C4 H2 119.7
C4 C5 C6 117.8(2)
C4 C5 C7 121.9(2)
C6 C5 C7 120.3(2)
C5 C6 C1 123.0(2)
C5 C6 H3 118.5
C1 C6 H3 118.5
C5 C7 H4 109.5
C5 C7 H5 109.5
H4 C7 H5 109.5
C5 C7 H6 109.5
H4 C7 H6 109.5
H5 C7 H6 109.5
C9 C8 C13 110.1(2)
C9 C8 P1 117.64(17)
C13 C8 P1 111.87(17)
C9 C8 H7 105.4
C13 C8 H7 105.4
P1 C8 H7 105.4
C8 C9 C10 110.9(2)
C8 C9 H8 109.5
C10 C9 H8 109.5
C8 C9 H9 109.5
C10 C9 H9 109.5
H8 C9 H9 108.1
C11 C10 C9 111.9(2)
C11 C10 H10 109.2
C9 C10 H10 109.2
C11 C10 H11 109.2
C9 C10 H11 109.2
H10 C10 H11 107.9
C10 C11 C12 111.8(2)
C10 C11 H12 109.2
C12 C11 H12 109.2
C10 C11 H13 109.2
C12 C11 H13 109.2
H12 C11 H13 107.9
C11 C12 C13 111.8(2)
C11 C12 H14 109.3
C13 C12 H14 109.3
C11 C12 H15 109.3
C13 C12 H15 109.3
H14 C12 H15 107.9
C12 C13 C8 110.8(2)
C12 C13 H16 109.5
C8 C13 H16 109.5
C12 C13 H17 109.5
C8 C13 H17 109.5
H16 C13 H17 108.1
C19 C14 C15 109.3(2)
C19 C14 P1 111.39(17)
C15 C14 P1 108.53(16)
C19 C14 H18 109.2
C15 C14 H18 109.2
P1 C14 H18 109.2
C16 C15 C14 111.7(2)
C16 C15 H19 109.3
C14 C15 H19 109.3
C16 C15 H20 109.3
C14 C15 H20 109.3
H19 C15 H20 107.9
C17 C16 C15 110.9(2)
C17 C16 H21 109.4
C15 C16 H21 109.4
C17 C16 H22 109.4
C15 C16 H22 109.4
H21 C16 H22 108.0
C16 C17 C18 110.8(2)
C16 C17 H23 109.5
C18 C17 H23 109.5
C16 C17 H24 109.5
C18 C17 H24 109.5
H23 C17 H24 108.1
C19 C18 C17 111.6(2)
C19 C18 H25 109.3
C17 C18 H25 109.3
C19 C18 H26 109.3
C17 C18 H26 109.3
H25 C18 H26 108.0
C18 C19 C14 111.1(2)
C18 C19 H27 109.4
C14 C19 H27 109.4
C18 C19 H28 109.4
C14 C19 H28 109.4
H27 C19 H28 108.0
N1 C20 H29 109.5
N1 C20 H30 109.5
H29 C20 H30 109.5
N1 C20 H31 109.5
H29 C20 H31 109.5
H30 C20 H31 109.5
N1 C21 H32 109.5
N1 C21 H33 109.5
H32 C21 H33 109.5
N1 C21 H34 109.5
H32 C21 H34 109.5
H33 C21 H34 109.5

loop_
_geom_bond_atom_site_label_1
_geom_bond_atom_site_label_2
_geom_bond_distance
P1 C1 1.858(2)
P1 C14 1.859(3)
P1 C8 1.866(2)
N1 C2 1.438(3)
N1 C20 1.450(3)
N1 C21 1.462(3)
C1 C6 1.400(3)
C1 C2 1.407(3)
C2 C3 1.394(3)
C3 C4 1.386(4)
C3 H1 0.9500
C4 C5 1.387(4)
C4 H2 0.9500
C5 C6 1.398(3)
C5 C7 1.511(4)
C6 H3 0.9500
C7 H4 0.9800
C7 H5 0.9800
C7 H6 0.9800
C8 C9 1.530(4)
C8 C13 1.533(4)
C8 H7 1.0000
C9 C10 1.537(4)
C9 H8 0.9900
C9 H9 0.9900
C10 C11 1.521(4)
C10 H10 0.9900
C10 H11 0.9900
C11 C12 1.524(4)
C11 H12 0.9900
C11 H13 0.9900
C12 C13 1.531(4)
C12 H14 0.9900
C12 H15 0.9900
C13 H16 0.9900
C13 H17 0.9900
C14 C19 1.536(3)
C14 C15 1.540(3)
C14 H18 1.0000
C15 C16 1.528(4)
C15 H19 0.9900
C15 H20 0.9900
C16 C17 1.524(4)
C16 H21 0.9900
C16 H22 0.9900
C17 C18 1.531(4)
C17 H23 0.9900
C17 H24 0.9900
C18 C19 1.528(4)
C18 H25 0.9900
C18 H26 0.9900
C19 H27 0.9900
C19 H28 0.9900
C20 H29 0.9800
C20 H30 0.9800
C20 H31 0.9800
C21 H32 0.9800
C21 H33 0.9800
C21 H34 0.9800

loop_
_geom_torsion_atom_site_label_1
_geom_torsion_atom_site_label_2
_geom_torsion_atom_site_label_3
_geom_torsion_atom_site_label_4
_geom_torsion
C14 P1 C1 C6 -12.5(2)
C8 P1 C1 C6 93.7(2)
C14 P1 C1 C2 164.10(19)
C8 P1 C1 C2 -89.7(2)
C6 C1 C2 C3 -0.7(4)
P1 C1 C2 C3 -177.47(19)
C6 C1 C2 N1 -179.5(2)
P1 C1 C2 N1 3.7(3)
C20 N1 C2 C3 -31.3(3)
C21 N1 C2 C3 98.6(3)
C20 N1 C2 C1 147.4(2)
C21 N1 C2 C1 -82.7(3)
C1 C2 C3 C4 0.0(4)
N1 C2 C3 C4 178.8(2)
C2 C3 C4 C5 0.5(4)
C3 C4 C5 C6 -0.3(4)
C3 C4 C5 C7 179.9(2)
C4 C5 C6 C1 -0.4(4)
C7 C5 C6 C1 179.4(2)
C2 C1 C6 C5 0.9(4)
P1 C1 C6 C5 177.48(19)
C1 P1 C8 C9 -58.4(2)
C14 P1 C8 C9 47.8(2)
C1 P1 C8 C13 70.5(2)
C14 P1 C8 C13 176.73(18)
C13 C8 C9 C10 57.3(3)
P1 C8 C9 C10 -172.99(18)
C8 C9 C10 C11 -55.2(3)
C9 C10 C11 C12 53.0(3)
C10 C11 C12 C13 -53.4(3)
C11 C12 C13 C8 55.9(3)
C9 C8 C13 C12 -57.7(3)
P1 C8 C13 C12 169.52(19)
C1 P1 C14 C19 167.06(18)
C8 P1 C14 C19 59.5(2)
C1 P1 C14 C15 -72.51(19)
C8 P1 C14 C15 179.91(17)
C19 C14 C15 C16 -56.9(3)
P1 C14 C15 C16 -178.64(18)
C14 C15 C16 C17 57.0(3)
C15 C16 C17 C18 -55.3(3)
C16 C17 C18 C19 55.5(3)
C17 C18 C19 C14 -56.5(3)
C15 C14 C19 C18 56.4(3)
P1 C14 C19 C18 176.31(18)
